data_7046260
loop_
_publ_author_name
'Keogan, D. M.'
'Oliveira, S. S. C.'
'Sangenito, L. S.'
'Branquinha, M. H.'
'Jagoo, R. D.'
'Twamley, B.'
'Santos, A. L. S.'
'Griffith, D. M.'

_publ_section_title
;
 Novel antimony(iii) hydroxamic acid complexes as potential
 anti-leishmanial agents.
;
_journal_issue 21
_journal_name_full 'Dalton transactions (Cambridge, England : 2003)'
_journal_page_first 7245
_journal_page_last 7255
_journal_paper_doi 10.1039/c8dt00546j
_journal_volume 47
_journal_year 2018
_chemical_formula_moiety 'C12 H8 Cl4 N4 O4 Sb2, H2 O'
_chemical_formula_sum 'C12 H10 Cl4 N4 O5 Sb2'
_chemical_formula_weight 675.54
_space_group_crystal_system triclinic
_space_group_IT_number 2
_space_group_name_Hall '-P 1'
_space_group_name_H-M_alt 'P -1'
_symmetry_space_group_name_Hall '-P 1'
_symmetry_space_group_name_H-M 'P -1'
_atom_sites_solution_hydrogens mixed
_atom_sites_solution_primary dual
_audit_creation_date 2017-09-12
_audit_creation_method
;
Olex2 1.2
(compiled 2017.08.10 svn.r3458 for OlexSys, GUI svn.r5381)
;
_audit_update_record
;
2018-01-31 deposited with the CCDC.
2018-05-08 downloaded from the CCDC.
;
_cell_angle_alpha 81.4760(10)
_cell_angle_beta 81.5970(10)
_cell_angle_gamma 86.7140(10)
_cell_formula_units_Z 1
_cell_length_a 6.4349(2)
_cell_length_b 7.7809(2)
_cell_length_c 9.6588(3)
_cell_measurement_reflns_used 9908
_cell_measurement_temperature 100(2)
_cell_measurement_theta_max 36.51
_cell_measurement_theta_min 3.17
_cell_volume 472.82(2)
_computing_cell_refinement 'SAINT v8.37A (Bruker, 2015)'
_computing_data_collection 'APEX 3 (Bruker, 2016) '
_computing_data_reduction 'SAINT v8.37A (Bruker, 2015)'
_computing_molecular_graphics 'Olex2 (Dolomanov et al., 2009)'
_computing_publication_material 'Olex2 (Dolomanov et al., 2009)'
_computing_structure_refinement 'XL (Sheldrick, 2008)'
_computing_structure_solution 'XT (Sheldrick, 2015)'
_diffrn_ambient_temperature 100(2)
_diffrn_detector 'CMOS area detector'
_diffrn_detector_area_resol_mean 5.12
_diffrn_detector_type 'Bruker PHOTON 50'
_diffrn_measured_fraction_theta_full 0.999
_diffrn_measured_fraction_theta_max 0.997
_diffrn_measurement_device 'three-circle diffractometer'
_diffrn_measurement_device_type 'Bruker D8 Quest ECO'
_diffrn_measurement_method '\w and \f scans'
_diffrn_radiation_collimation '0.5 mm double-pinhole'
_diffrn_radiation_detector 'Bruker PHOTON 50'
_diffrn_radiation_monochromator graphite
_diffrn_radiation_probe x-ray
_diffrn_radiation_type MoK\a
_diffrn_radiation_wavelength 0.71073
_diffrn_reflns_av_R_equivalents 0.0308
_diffrn_reflns_av_unetI/netI 0.0237
_diffrn_reflns_Laue_measured_fraction_full 0.999
_diffrn_reflns_Laue_measured_fraction_max 0.997
_diffrn_reflns_limit_h_max 9
_diffrn_reflns_limit_h_min -10
_diffrn_reflns_limit_k_max 12
_diffrn_reflns_limit_k_min -13
_diffrn_reflns_limit_l_max 16
_diffrn_reflns_limit_l_min -16
_diffrn_reflns_number 21969
_diffrn_reflns_point_group_measured_fraction_full 0.999
_diffrn_reflns_point_group_measured_fraction_max 0.997
_diffrn_reflns_theta_full 25.242
_diffrn_reflns_theta_max 36.540
_diffrn_reflns_theta_min 3.169
_diffrn_source 'sealed X-ray tube'
_diffrn_source_type 'Siemens, KFF Mo 2K -90 C'
_exptl_absorpt_coefficient_mu 3.455
_exptl_absorpt_correction_T_max 0.7471
_exptl_absorpt_correction_T_min 0.5582
_exptl_absorpt_correction_type multi-scan
_exptl_absorpt_process_details
'SADABS-2016/2 (Bruker,2016/2) was used for absorption correction. wR2(int) was 0.0792 before and 0.0491 after correction. The Ratio of minimum to maximum transmission is 0.7472. The \l/2 correction factor is 0.00150.'
_exptl_crystal_colour yellow
_exptl_crystal_colour_primary yellow
_exptl_crystal_density_diffrn 2.372
_exptl_crystal_density_method 'not measured'
_exptl_crystal_description plate
_exptl_crystal_F_000 320
_exptl_crystal_size_max 0.34
_exptl_crystal_size_mid 0.3
_exptl_crystal_size_min 0.04
_refine_diff_density_max 0.736
_refine_diff_density_min -0.932
_refine_diff_density_rms 0.126
_refine_ls_extinction_method none
_refine_ls_goodness_of_fit_ref 1.141
_refine_ls_hydrogen_treatment mixed
_refine_ls_matrix_type full
_refine_ls_number_parameters 129
_refine_ls_number_reflns 4643
_refine_ls_number_restraints 3
_refine_ls_restrained_S_all 1.141
_refine_ls_R_factor_all 0.0237
_refine_ls_R_factor_gt 0.0206
_refine_ls_shift/su_max 0.002
_refine_ls_shift/su_mean 0.000
_refine_ls_structure_factor_coef Fsqd
_refine_ls_weighting_details 'w=1/[\s^2^(Fo^2^)+(0.0148P)^2^+0.3722P] where P=(Fo^2^+2Fc^2^)/3'
_refine_ls_weighting_scheme calc
_refine_ls_wR_factor_gt 0.0461
_refine_ls_wR_factor_ref 0.0470
_reflns_Friedel_coverage 0.000
_reflns_number_gt 4339
_reflns_number_total 4643
_reflns_threshold_expression 'I > 2\s(I)'
_cod_data_source_file c8dt00546j2.cif
_cod_data_source_block tcd830
_cod_depositor_comments 'Adding full bibliography for 7046260--7046262.cif.'
_cod_database_code 7046260
_shelx_shelxl_version_number 2014/7
_shelx_space_group_comment
;
The symmetry employed for this shelxl refinement is uniquely defined
by the following loop, which should always be used as a source of
symmetry information in preference to the above space-group names.
They are only intended as comments.
;
_shelx_estimated_absorpt_t_max 0.874
_shelx_estimated_absorpt_t_min 0.386
_olex2_refinement_description
;
1. Fixed Uiso
 At 1.2 times of:
  All C(H) groups
2. Restrained distances
3. Uiso/Uaniso restraints and constraints
Uanis(C5B) = Uanis(C10B) = Uanis(C9B) = Uanis(C8B) = Uanis(C7B) = Uanis(N6B) =
Uanis(N6A) = Uanis(C5A) = Uanis(C7A) = Uanis(C8A) = Uanis(C9A) = Uanis(C10A)
4. Others
 Sof(C5B)=Sof(C10B)=Sof(H10B)=Sof(C9B)=Sof(H9B)=Sof(C8B)=Sof(H8B)=Sof(C7B)=
 Sof(H7B)=Sof(N6B)=1-FVAR(1)
 Sof(N6A)=Sof(C5A)=Sof(C7A)=Sof(H7A)=Sof(C8A)=Sof(H8A)=Sof(C9A)=Sof(H9A)=
 Sof(C10A)=Sof(H10A)=FVAR(1)
 Sof(Cl1B)=Sof(Cl2B)=1-FVAR(2)
 Sof(Cl1A)=Sof(Cl2A)=FVAR(2)
 Fixed Sof: O11(0.5) H11A(0.5) H11B(0.5)
5.a Aromatic/amide H refined with riding coordinates:
 C10B(H10B), C9B(H9B), C8B(H8B), C7B(H7B), C7A(H7A), C8A(H8A), C9A(H9A),
 C10A(H10A)
5.b Fitted hexagon refined as free rotating group:
 C5B(C10B,C9B,C8B,C7B,N6B)
;
_olex2_submission_special_instructions 'No special instructions were received'

loop_
_space_group_symop_operation_xyz
'x, y, z'
'-x, -y, -z'

loop_
_atom_site_label
_atom_site_type_symbol
_atom_site_fract_x
_atom_site_fract_y
_atom_site_fract_z
_atom_site_U_iso_or_equiv
_atom_site_adp_type
_atom_site_occupancy
_atom_site_site_symmetry_order
_atom_site_calc_flag
_atom_site_refinement_flags_posn
_atom_site_refinement_flags_occupancy
_atom_site_disorder_assembly
_atom_site_disorder_group
Sb1 Sb 0.39976(2) 0.24401(2) 0.90838(2) 0.01157(3) Uani 1 1 d . . . .
Cl1B Cl 0.5631(13) 0.5179(11) 0.7963(7) 0.0155(7) Uani 0.42(5) 1 d . P A 2
Cl2B Cl 0.760(2) 0.106(2) 0.9980(14) 0.0202(12) Uani 0.42(5) 1 d . P A 2
O1 O 0.54651(17) 0.11663(14) 0.75038(11) 0.01361(17) Uani 1 1 d . . . .
O4 O 0.18937(17) 0.28254(14) 0.75709(11) 0.01431(17) Uani 1 1 d . . . .
N2 N 0.43901(19) 0.11560(17) 0.63538(12) 0.01339(19) Uani 1 1 d . . . .
C5B C 0.1306(8) 0.2130(8) 0.5345(5) 0.01223(11) Uani 0.294(5) 1 d . P B 2
C10B C 0.1865(6) 0.1445(7) 0.4087(5) 0.01223(11) Uani 0.294(5) 1 d G P B 2
H10B H 0.3187 0.0851 0.3910 0.015 Uiso 0.294(5) 1 calc R P B 2
C9B C 0.0489(8) 0.1630(6) 0.3087(4) 0.01223(11) Uani 0.294(5) 1 d G P B 2
H9B H 0.0871 0.1162 0.2227 0.015 Uiso 0.294(5) 1 calc R P B 2
C8B C -0.1446(7) 0.2500(5) 0.3345(4) 0.01223(11) Uani 0.294(5) 1 d G P B 2
H8B H -0.2386 0.2626 0.2661 0.015 Uiso 0.294(5) 1 calc R P B 2
C7B C -0.2004(6) 0.3184(5) 0.4603(5) 0.01223(11) Uani 0.294(5) 1 d G P B 2
H7B H -0.3326 0.3778 0.4779 0.015 Uiso 0.294(5) 1 calc R P B 2
N6B N -0.0628(8) 0.2999(7) 0.5603(4) 0.01223(11) Uani 0.294(5) 1 d G P B 2
C3 C 0.2614(2) 0.20288(17) 0.64863(14) 0.0116(2) Uani 1 1 d . . . .
N6A N 0.2034(3) 0.1334(3) 0.4214(2) 0.01223(11) Uani 0.706(5) 1 d . P B 1
C5A C 0.1298(4) 0.2145(4) 0.5350(3) 0.01223(11) Uani 0.706(5) 1 d . P B 1
C7A C 0.0962(4) 0.1397(3) 0.3112(2) 0.01223(11) Uani 0.706(5) 1 d . P B 1
H7A H 0.1514 0.0813 0.2334 0.015 Uiso 0.706(5) 1 calc R P B 1
C8A C -0.0955(4) 0.2317(3) 0.3109(2) 0.01223(11) Uani 0.706(5) 1 d . P B 1
H8A H -0.1708 0.2392 0.2326 0.015 Uiso 0.706(5) 1 calc R P B 1
C9A C -0.1742(4) 0.3121(3) 0.4273(3) 0.01223(11) Uani 0.706(5) 1 d . P B 1
H9A H -0.3055 0.3748 0.4296 0.015 Uiso 0.706(5) 1 calc R P B 1
C10A C -0.0617(4) 0.3011(4) 0.5402(2) 0.01223(11) Uani 0.706(5) 1 d . P B 1
H10A H -0.1173 0.3536 0.6211 0.015 Uiso 0.706(5) 1 calc R P B 1
Cl1A Cl 0.590(2) 0.5089(10) 0.7893(8) 0.0247(8) Uani 0.58(5) 1 d . P A 1
Cl2A Cl 0.7540(16) 0.1239(13) 0.9985(11) 0.0182(6) Uani 0.58(5) 1 d . P A 1
O11 O 0.0410(6) 0.4789(5) -0.0076(5) 0.0298(7) Uani 0.5 1 d D P C -1
H11A H -0.030(10) 0.476(7) -0.081(5) 0.045 Uiso 0.5 1 d DR P D -1
H11B H 0.096(9) 0.582(4) -0.008(7) 0.045 Uiso 0.5 1 d DR P E -1

loop_
_atom_site_aniso_label
_atom_site_aniso_U_11
_atom_site_aniso_U_22
_atom_site_aniso_U_33
_atom_site_aniso_U_23
_atom_site_aniso_U_13
_atom_site_aniso_U_12
Sb1 0.01483(4) 0.01120(4) 0.00905(4) -0.00276(2) -0.00126(3) -0.00131(3)
Cl1B 0.0190(13) 0.0117(8) 0.0159(11) -0.0018(5) -0.0019(6) -0.0016(6)
Cl2B 0.0141(13) 0.034(4) 0.0158(14) -0.0095(18) -0.0053(8) -0.0012(18)
O1 0.0145(4) 0.0161(4) 0.0115(4) -0.0051(3) -0.0039(3) 0.0016(3)
O4 0.0164(4) 0.0152(4) 0.0122(4) -0.0054(3) -0.0028(3) 0.0024(3)
N2 0.0132(5) 0.0170(5) 0.0110(4) -0.0046(4) -0.0027(4) -0.0006(4)
C5B 0.0117(3) 0.0131(2) 0.0125(3) -0.0034(2) -0.0024(2) 0.0004(2)
C10B 0.0117(3) 0.0131(2) 0.0125(3) -0.0034(2) -0.0024(2) 0.0004(2)
C9B 0.0117(3) 0.0131(2) 0.0125(3) -0.0034(2) -0.0024(2) 0.0004(2)
C8B 0.0117(3) 0.0131(2) 0.0125(3) -0.0034(2) -0.0024(2) 0.0004(2)
C7B 0.0117(3) 0.0131(2) 0.0125(3) -0.0034(2) -0.0024(2) 0.0004(2)
N6B 0.0117(3) 0.0131(2) 0.0125(3) -0.0034(2) -0.0024(2) 0.0004(2)
C3 0.0127(5) 0.0118(5) 0.0107(5) -0.0023(4) -0.0021(4) -0.0017(4)
N6A 0.0117(3) 0.0131(2) 0.0125(3) -0.0034(2) -0.0024(2) 0.0004(2)
C5A 0.0117(3) 0.0131(2) 0.0125(3) -0.0034(2) -0.0024(2) 0.0004(2)
C7A 0.0117(3) 0.0131(2) 0.0125(3) -0.0034(2) -0.0024(2) 0.0004(2)
C8A 0.0117(3) 0.0131(2) 0.0125(3) -0.0034(2) -0.0024(2) 0.0004(2)
C9A 0.0117(3) 0.0131(2) 0.0125(3) -0.0034(2) -0.0024(2) 0.0004(2)
C10A 0.0117(3) 0.0131(2) 0.0125(3) -0.0034(2) -0.0024(2) 0.0004(2)
Cl1A 0.035(2) 0.0122(7) 0.0273(11) 0.0013(6) -0.0069(11) -0.0054(11)
Cl2A 0.0152(7) 0.0222(10) 0.0183(11) -0.0047(7) -0.0055(6) 0.0020(5)
O11 0.036(2) 0.0254(19) 0.0306(14) -0.0046(13) -0.0117(18) -0.0060(14)

loop_
_atom_type_symbol
_atom_type_description
_atom_type_scat_dispersion_real
_atom_type_scat_dispersion_imag
_atom_type_scat_source
C C 0.0033 0.0016 'International Tables Vol C Tables 4.2.6.8 and 6.1.1.4'
H H 0.0000 0.0000 'International Tables Vol C Tables 4.2.6.8 and 6.1.1.4'
Cl Cl 0.1484 0.1585 'International Tables Vol C Tables 4.2.6.8 and 6.1.1.4'
N N 0.0061 0.0033 'International Tables Vol C Tables 4.2.6.8 and 6.1.1.4'
O O 0.0106 0.0060 'International Tables Vol C Tables 4.2.6.8 and 6.1.1.4'
Sb Sb -0.5866 1.5461 'International Tables Vol C Tables 4.2.6.8 and 6.1.1.4'

loop_
_geom_angle_atom_site_label_1
_geom_angle_atom_site_label_2
_geom_angle_atom_site_label_3
_geom_angle
_geom_angle_site_symmetry_3
Cl1B Sb1 Cl2B 93.2(4) .
O1 Sb1 Cl1B 91.37(18) .
O1 Sb1 Cl2B 74.5(3) .
O1 Sb1 O4 76.58(4) .
O1 Sb1 Cl1A 87.9(3) .
O1 Sb1 Cl2A 76.3(2) .
O4 Sb1 Cl1B 88.57(17) .
O4 Sb1 Cl2B 151.1(3) .
O4 Sb1 Cl1A 90.33(18) .
O4 Sb1 Cl2A 152.8(2) .
Cl1A Sb1 Cl2A 87.7(4) .
Sb1 Cl2B Sb1 95.2(4) 2_657
N2 O1 Sb1 116.34(8) .
C3 O4 Sb1 110.52(9) .
C3 N2 O1 112.04(11) .
C10B C5B N6B 120.0 .
C10B C5B C3 125.5(3) .
N6B C5B C3 114.5(3) .
C5B C10B H10B 120.0 .
C5B C10B C9B 120.0 .
C9B C10B H10B 120.0 .
C10B C9B H9B 120.0 .
C8B C9B C10B 120.0 .
C8B C9B H9B 120.0 .
C9B C8B H8B 120.0 .
C9B C8B C7B 120.0 .
C7B C8B H8B 120.0 .
C8B C7B H7B 120.0 .
N6B C7B C8B 120.0 .
N6B C7B H7B 120.0 .
C7B N6B C5B 120.0 .
O4 C3 C5B 117.5(2) .
O4 C3 C5A 117.05(16) .
N2 C3 O4 124.48(12) .
N2 C3 C5B 118.0(2) .
N2 C3 C5A 118.48(16) .
C7A N6A C5A 121.91(17) .
N6A C5A C3 117.7(2) .
N6A C5A C10A 119.45(18) .
C10A C5A C3 122.9(2) .
N6A C7A H7A 120.0 .
N6A C7A C8A 120.06(18) .
C8A C7A H7A 120.0 .
C7A C8A H8A 120.7 .
C9A C8A C7A 118.62(18) .
C9A C8A H8A 120.7 .
C8A C9A H9A 120.0 .
C8A C9A C10A 120.00(18) .
C10A C9A H9A 120.0 .
C5A C10A C9A 119.88(18) .
C5A C10A H10A 120.1 .
C9A C10A H10A 120.1 .
H11A O11 H11B 113.5(17) .

loop_
_geom_bond_atom_site_label_1
_geom_bond_atom_site_label_2
_geom_bond_distance
_geom_bond_site_symmetry_2
Sb1 Cl1B 2.462(8) .
Sb1 Cl2B 2.701(14) .
Sb1 O1 2.0306(10) .
Sb1 O4 2.1119(11) .
Sb1 Cl1A 2.499(7) .
Sb1 Cl2A 2.631(9) .
Cl2B Sb1 2.931(17) 2_657
O1 N2 1.3928(16) .
O4 C3 1.3093(17) .
N2 C3 1.2951(18) .
C5B C10B 1.3900 .
C5B N6B 1.3900 .
C5B C3 1.472(3) .
C10B H10B 0.9500 .
C10B C9B 1.3900 .
C9B H9B 0.9500 .
C9B C8B 1.3900 .
C8B H8B 0.9500 .
C8B C7B 1.3900 .
C7B H7B 0.9500 .
C7B N6B 1.3900 .
C3 C5A 1.471(3) .
N6A C5A 1.359(3) .
N6A C7A 1.344(3) .
C5A C10A 1.368(3) .
C7A H7A 0.9500 .
C7A C8A 1.390(3) .
C8A H8A 0.9500 .
C8A C9A 1.384(3) .
C9A H9A 0.9500 .
C9A C10A 1.385(3) .
C10A H10A 0.9500 .
O11 H11A 0.896(10) .
O11 H11B 0.896(10) .

loop_
_geom_hbond_atom_site_label_D
_geom_hbond_atom_site_label_H
_geom_hbond_atom_site_label_A
_geom_hbond_distance_DH
_geom_hbond_distance_HA
_geom_hbond_distance_DA
_geom_hbond_angle_DHA
_geom_hbond_site_symmetry_A
C10B H10B O1 0.95 2.28 3.032(4) 135 2_656
C10B H10B N2 0.95 2.16 3.079(4) 163 2_656
C8B H8B Cl1B 0.95 2.70 3.446(9) 136 2_566

loop_
_geom_torsion_atom_site_label_1
_geom_torsion_atom_site_label_2
_geom_torsion_atom_site_label_3
_geom_torsion_atom_site_label_4
_geom_torsion
Sb1 O1 N2 C3 1.78(15)
Sb1 O4 C3 N2 -1.21(17)
Sb1 O4 C3 C5B 178.5(3)
Sb1 O4 C3 C5A 178.76(17)
O1 N2 C3 O4 -0.3(2)
O1 N2 C3 C5B 180.0(3)
O1 N2 C3 C5A 179.73(18)
O4 C3 C5A N6A 179.58(17)
O4 C3 C5A C10A -1.1(3)
N2 C3 C5A N6A -0.5(3)
N2 C3 C5A C10A 178.89(19)
C5B C10B C9B C8B 0.0
C10B C5B N6B C7B 0.0
C10B C5B C3 O4 176.4(2)
C10B C5B C3 N2 -3.8(5)
C10B C9B C8B C7B 0.0
C9B C8B C7B N6B 0.0
C8B C7B N6B C5B 0.0
N6B C5B C10B C9B 0.0
N6B C5B C3 O4 -3.4(4)
N6B C5B C3 N2 176.3(2)
C3 C5B C10B C9B -179.8(5)
C3 C5B N6B C7B 179.8(5)
C3 C5A C10A C9A 177.8(3)
N6A C5A C10A C9A -2.9(3)
N6A C7A C8A C9A -1.5(3)
C5A N6A C7A C8A 0.2(3)
C7A N6A C5A C3 -178.7(2)
C7A N6A C5A C10A 2.0(3)
C7A C8A C9A C10A 0.5(3)
C8A C9A C10A C5A 1.7(3)
